data_2012648
loop_
_publ_author_name
'Yamaguchi, Tadashi'
'Yamazaki, Fumie'
'Ito, Tasuku'

_publ_section_title
;A cyclic tetramer of [Ag(1,4,7-trithiacyclononane)]^+^,
 <i>cyclo</i>-tetrakis(\m-1,4,7-trithiacyclononane-\k^3^<i>S</i>^1^,<i>S</i>^4^,<i>S</i>^7^:\k<i>S</i>^1^)tetrasilver(I)
 tetrakis(trifluoromethanesulfonate) nitromethane disolvate
;
_journal_issue 4
_journal_name_full 'Acta Crystallographica Section C'
_journal_page_first m213
_journal_page_last m214
_journal_paper_doi 10.1107/S0108270102001075
_journal_volume 58
_journal_year 2002
_chemical_formula_iupac '[Ag4 (C6 H12 S3)4] (C F3 SO3)4 , 2C H3 N O2'
_chemical_formula_moiety 'Ag4 C24 H48 S12 4+ , 4C F3 SO3 - , 2C H3 N O2'
_chemical_formula_sum 'C30 H54 Ag4 F12 N2 O16 S16'
_chemical_formula_weight 1871.17
_chemical_name_systematic
;
cyclo-tetrakis(\m-1,4,7-trithiacyclononane-
\k^3^S^1^,S^4^,S^7^:\kS^1^)tetrasilver(I) tetrakis(trifluoromethanesulfonate)
nitromethane disolvate
;
_space_group_IT_number 14
_symmetry_cell_setting monoclinic
_symmetry_space_group_name_Hall '-P 2yab'
_symmetry_space_group_name_H-M 'P 1 21/a 1'
_cell_angle_alpha 90
_cell_angle_beta 115.80(2)
_cell_angle_gamma 90
_cell_formula_units_Z 2
_cell_length_a 14.877(4)
_cell_length_b 14.775(3)
_cell_length_c 15.581(4)
_cell_measurement_reflns_used 24
_cell_measurement_temperature 296.2
_cell_measurement_theta_max 12.4
_cell_measurement_theta_min 11.0
_cell_volume 3083.4(14)
_computing_cell_refinement 'MSC/AFC Diffractometer Control Software'
_computing_data_collection
;MSC/AFC Diffractometer Control Software (Molecular Structure Corporation,
 1994)
;
_computing_data_reduction 'TEXSAN (Rigaku, 1999)'
_computing_publication_material TEXSAN
_computing_structure_refinement TEXSAN
_computing_structure_solution 'DIRDIF92 (Beurskens et al., 1992)'
_diffrn_measured_fraction_theta_full 1.000
_diffrn_measured_fraction_theta_max 1.000
_diffrn_measurement_device_type 'Rigaku AFC-7S'
_diffrn_measurement_method \w/2\q
_diffrn_radiation_type 'Mo K\a'
_diffrn_radiation_wavelength 0.7107
_diffrn_reflns_av_R_equivalents 0.021
_diffrn_reflns_limit_h_max 0
_diffrn_reflns_limit_h_min -17
_diffrn_reflns_limit_k_max 17
_diffrn_reflns_limit_k_min 0
_diffrn_reflns_limit_l_max 18
_diffrn_reflns_limit_l_min -16
_diffrn_reflns_number 5904
_diffrn_reflns_theta_full 25.00
_diffrn_reflns_theta_max 25.00
_diffrn_standards_decay_% 2.21
_diffrn_standards_interval_count 150
_diffrn_standards_number 0
_exptl_absorpt_coefficient_mu 1.884
_exptl_absorpt_correction_T_max 0.828
_exptl_absorpt_correction_T_min 0.753
_exptl_absorpt_correction_type \y-scan
_exptl_absorpt_process_details '(North et al., 1968)'
_exptl_crystal_colour colourless
_exptl_crystal_density_diffrn 2.015
_exptl_crystal_density_meas ?
_exptl_crystal_density_method 'not measured'
_exptl_crystal_description prismatic
_exptl_crystal_F_000 1856
_exptl_crystal_size_max 0.15
_exptl_crystal_size_mid 0.15
_exptl_crystal_size_min 0.10
_refine_diff_density_max 1.15
_refine_diff_density_min -0.53
_refine_ls_extinction_method none
_refine_ls_goodness_of_fit_ref 1.180
_refine_ls_hydrogen_treatment constr
_refine_ls_number_parameters 361
_refine_ls_number_reflns 5433
_refine_ls_R_factor_gt 0.047
_refine_ls_shift/su_max 0.002
_refine_ls_structure_factor_coef Fsqd
_refine_ls_weighting_details 'w = 1/[\s^2^(Fo^2^) + {0.059[max(Fo^2^,0) + 2Fc^2^]/3}^2^]'
_refine_ls_weighting_scheme calc
_refine_ls_wR_factor_ref 0.133
_reflns_number_gt 3810
_reflns_number_total 5433
_reflns_threshold_expression F^2^>2\s(F^2^)
_cod_data_source_file oa1126.cif
_cod_data_source_block I
_cod_depositor_comments
;
The following automatic conversions were performed:

'_exptl_crystal_density_meas' value 'not measured' was changed to '?'
- the value is perceived as not measured.

Automatic conversion script
Id: cif_fix_values 3008 2015-01-20 13:52:24Z robertas 
;
_cod_original_cell_volume 3083.0(10)
_cod_original_sg_symbol_H-M 'P 21/a'
_cod_database_code 2012648
_cod_database_fobs_code 2012648

loop_
_symmetry_equiv_pos_as_xyz
x,y,z
1/2-x,1/2+y,-z
-x,-y,-z
1/2+x,1/2-y,z

loop_
_atom_site_label
_atom_site_fract_x
_atom_site_fract_y
_atom_site_fract_z
_atom_site_U_iso_or_equiv
_atom_site_adp_type
_atom_site_calc_flag
_atom_site_refinement_flags
_atom_site_occupancy
_atom_site_disorder_assembly
_atom_site_disorder_group
_atom_site_type_symbol
Ag1 0.05401(4) 0.21377(4) 0.47834(4) 0.0517(2) Uani d . 1.00 . . Ag
Ag2 -0.19335(4) 0.01647(4) 0.28374(4) 0.0535(2) Uani d . 1.00 . . Ag
S1 -0.10740(10) 0.16155(10) 0.33340(10) 0.0358(4) Uani d . 1.00 . . S
S2 -0.06320(10) 0.34830(10) 0.48180(10) 0.0426(5) Uani d . 1.00 . . S
S3 0.07860(10) 0.31350(10) 0.35500(10) 0.0459(5) Uani d . 1.00 . . S
S4 -0.16740(10) -0.14170(10) 0.37080(10) 0.0371(4) Uani d . 1.00 . . S
S5 -0.37840(10) -0.02620(10) 0.21350(10) 0.0551(5) Uani d . 1.00 . . S
S6 -0.18840(10) -0.07940(10) 0.14770(10) 0.0516(5) Uani d . 1.00 . . S
S7 0.1280(2) -0.0492(2) 0.4150(2) 0.0679(7) Uani d . 1.00 . . S
S8 0.1314(2) 0.26720(10) 0.04220(10) 0.0647(6) Uani d . 1.00 . . S
F1 0.1228(6) -0.1057(7) 0.2559(5) 0.168(4) Uani d . 1.00 . . F
F2 0.2066(6) 0.0116(5) 0.3057(7) 0.150(3) Uani d . 1.00 . . F
F3 0.2618(7) -0.1115(6) 0.3716(7) 0.173(4) Uani d . 1.00 . . F
F4 0.0940(7) 0.1339(5) 0.1288(6) 0.162(4) Uani d . 1.00 . . F
F5 -0.0325(5) 0.1991(6) 0.0293(6) 0.148(3) Uani d . 1.00 . . F
F6 0.0489(5) 0.1110(5) -0.0205(6) 0.140(3) Uani d . 1.00 . . F
O1 0.0512(9) 0.0123(7) 0.3740(9) 0.201(6) Uani d . 1.00 . . O
O2 0.0872(6) -0.1348(6) 0.4172(5) 0.118(3) Uani d . 1.00 . . O
O3 0.2059(7) -0.0209(9) 0.4964(7) 0.185(5) Uani d . 1.00 . . O
O4 0.2260(5) 0.2289(6) 0.0633(6) 0.111(3) Uani d . 1.00 . . O
O5 0.0804(6) 0.3009(6) -0.0525(4) 0.115(3) Uani d . 1.00 . . O
O6 0.1268(6) 0.3239(4) 0.1134(4) 0.097(2) Uani d . 1.00 . . O
O7 0.3610(6) -0.0804(5) 0.2178(5) 0.100(3) Uani d . 1.00 . . O
O8 0.3540(8) 0.0229(6) 0.1258(7) 0.178(4) Uani d . 1.00 . . O
N1 0.3186(6) -0.0429(5) 0.1434(6) 0.072(2) Uani d . 1.00 . . N
C1 -0.1990(4) 0.2489(4) 0.3209(5) 0.041(2) Uani d . 1.00 . . C
C2 -0.1826(5) 0.2925(4) 0.4143(5) 0.044(2) Uani d . 1.00 . . C
C3 -0.0558(5) 0.4255(4) 0.3948(5) 0.041(2) Uani d . 1.00 . . C
C4 0.0406(5) 0.4216(4) 0.3835(5) 0.049(2) Uani d . 1.00 . . C
C5 -0.0274(5) 0.2831(5) 0.2433(5) 0.047(2) Uani d . 1.00 . . C
C6 -0.0690(5) 0.1893(4) 0.2403(4) 0.043(2) Uani d . 1.00 . . C
C7 -0.2942(5) -0.1550(5) 0.3608(5) 0.046(2) Uani d . 1.00 . . C
C8 -0.3795(5) -0.1367(5) 0.2639(5) 0.048(2) Uani d . 1.00 . . C
C9 -0.3922(6) -0.0543(6) 0.0949(5) 0.065(2) Uani d . 1.00 . . C
C10 -0.3164(6) -0.1157(5) 0.0858(5) 0.056(2) Uani d . 1.00 . . C
C11 -0.1259(5) -0.1776(5) 0.2153(5) 0.055(2) Uani d . 1.00 . . C
C12 -0.1646(5) -0.2191(4) 0.2805(4) 0.045(2) Uani d . 1.00 . . C
C13 0.1720(9) -0.0582(7) 0.3279(9) 0.095(4) Uani d . 1.00 . . C
C14 0.0591(8) 0.1713(8) 0.0447(8) 0.090(4) Uani d . 1.00 . . C
C15 0.2269(8) -0.0755(8) 0.0697(8) 0.099(4) Uani d . 1.00 . . C
H1 -0.1955 0.2946 0.2796 0.0489 Uiso calc . 1.00 . . H
H2 -0.2635 0.2222 0.2935 0.0489 Uiso calc . 1.00 . . H
H3 -0.1893 0.2465 0.4538 0.0528 Uiso calc . 1.00 . . H
H4 -0.2335 0.3365 0.4009 0.0528 Uiso calc . 1.00 . . H
H5 -0.1094 0.4121 0.3347 0.0490 Uiso calc . 1.00 . . H
H6 -0.0631 0.4853 0.4132 0.0490 Uiso calc . 1.00 . . H
H7 0.0928 0.4417 0.4418 0.0592 Uiso calc . 1.00 . . H
H8 0.0337 0.4625 0.3339 0.0592 Uiso calc . 1.00 . . H
H9 -0.0793 0.3255 0.2322 0.0566 Uiso calc . 1.00 . . H
H10 -0.0067 0.2874 0.1937 0.0566 Uiso calc . 1.00 . . H
H11 -0.0191 0.1470 0.2446 0.0520 Uiso calc . 1.00 . . H
H12 -0.1257 0.1825 0.1807 0.0520 Uiso calc . 1.00 . . H
H13 -0.3007 -0.2155 0.3778 0.0548 Uiso calc . 1.00 . . H
H14 -0.3011 -0.1146 0.4050 0.0548 Uiso calc . 1.00 . . H
H15 -0.4402 -0.1424 0.2697 0.0582 Uiso calc . 1.00 . . H
H16 -0.3773 -0.1812 0.2209 0.0582 Uiso calc . 1.00 . . H
H17 -0.4556 -0.0824 0.0620 0.0781 Uiso calc . 1.00 . . H
H18 -0.3912 0.0010 0.0642 0.0781 Uiso calc . 1.00 . . H
H19 -0.3321 -0.1208 0.0200 0.0674 Uiso calc . 1.00 . . H
H20 -0.3218 -0.1734 0.1100 0.0674 Uiso calc . 1.00 . . H
H21 -0.1287 -0.2230 0.1710 0.0661 Uiso calc . 1.00 . . H
H22 -0.0583 -0.1611 0.2533 0.0661 Uiso calc . 1.00 . . H
H23 -0.1230 -0.2690 0.3121 0.0544 Uiso calc . 1.00 . . H
H24 -0.2306 -0.2400 0.2429 0.0544 Uiso calc . 1.00 . . H
H25 0.1774 -0.0297 0.0532 0.1193 Uiso calc . 1.00 . . H
H26 0.2369 -0.0910 0.0153 0.1193 Uiso calc . 1.00 . . H
H27 0.2056 -0.1275 0.0917 0.1193 Uiso calc . 1.00 . . H

loop_
_atom_site_aniso_label
_atom_site_aniso_U_11
_atom_site_aniso_U_22
_atom_site_aniso_U_33
_atom_site_aniso_U_12
_atom_site_aniso_U_13
_atom_site_aniso_U_23
Ag1 0.0470(3) 0.0574(3) 0.0383(3) 0.0068(3) 0.0072(2) 0.0083(2)
Ag2 0.0601(4) 0.0355(3) 0.0619(4) -0.0122(2) 0.0237(3) -0.0092(3)
S1 0.0378(8) 0.0303(8) 0.0401(9) -0.0013(6) 0.0178(7) -0.0021(6)
S2 0.0468(9) 0.0419(9) 0.0439(9) -0.0035(7) 0.0241(8) -0.0085(7)
S3 0.0351(9) 0.0520(10) 0.0560(10) 0.0023(7) 0.0248(8) 0.0042(8)
S4 0.0383(8) 0.0370(8) 0.0316(8) 0.0026(7) 0.0112(7) -0.0011(6)
S5 0.0418(10) 0.0510(10) 0.0690(10) 0.0104(8) 0.0208(9) 0.0083(9)
S6 0.0630(10) 0.0540(10) 0.0428(10) -0.0087(9) 0.0276(9) -0.0009(8)
S7 0.0600(10) 0.0690(10) 0.0650(10) 0.0070(10) 0.0180(10) -0.0050(10)
S8 0.0720(10) 0.0690(10) 0.0510(10) 0.0030(10) 0.0240(10) -0.0096(10)
F1 0.164(7) 0.280(10) 0.085(4) -0.130(7) 0.075(5) -0.066(6)
F2 0.138(6) 0.119(6) 0.228(9) -0.043(5) 0.113(7) 0.017(6)
F3 0.162(7) 0.149(7) 0.240(10) 0.029(6) 0.121(8) -0.032(7)
F4 0.250(10) 0.101(5) 0.150(7) -0.021(6) 0.106(7) 0.037(5)
F5 0.084(4) 0.202(8) 0.174(7) -0.022(5) 0.071(5) -0.070(6)
F6 0.153(6) 0.117(5) 0.193(7) -0.063(5) 0.115(6) -0.094(5)
O1 0.210(10) 0.177(10) 0.260(10) 0.147(9) 0.140(10) 0.088(9)
O2 0.150(7) 0.129(7) 0.091(5) -0.033(6) 0.067(5) 0.010(5)
O3 0.107(7) 0.300(10) 0.140(8) -0.061(8) 0.048(6) -0.136(9)
O4 0.053(4) 0.140(7) 0.127(6) 0.006(4) 0.028(4) -0.025(5)
O5 0.153(7) 0.143(7) 0.055(4) 0.045(6) 0.051(4) 0.022(4)
O6 0.146(6) 0.076(4) 0.071(4) 0.005(4) 0.051(4) -0.021(3)
O7 0.125(6) 0.094(5) 0.072(4) 0.005(4) 0.035(4) 0.015(4)
O8 0.183(10) 0.110(7) 0.167(9) -0.051(7) 0.006(7) 0.063(7)
N1 0.078(5) 0.056(4) 0.077(5) 0.000(4) 0.030(4) 0.008(4)
C1 0.030(3) 0.041(4) 0.050(4) -0.005(3) 0.017(3) -0.001(3)
C2 0.043(4) 0.040(4) 0.056(4) -0.003(3) 0.029(3) -0.002(3)
C3 0.042(4) 0.032(3) 0.047(4) -0.003(3) 0.018(3) -0.005(3)
C4 0.048(4) 0.042(4) 0.058(4) -0.010(3) 0.023(3) 0.003(3)
C5 0.054(4) 0.049(4) 0.047(4) 0.004(3) 0.030(3) -0.001(3)
C6 0.056(4) 0.044(4) 0.036(4) 0.005(3) 0.026(3) 0.001(3)
C7 0.047(4) 0.048(4) 0.052(4) 0.000(3) 0.030(3) 0.004(3)
C8 0.036(4) 0.054(4) 0.056(4) -0.005(3) 0.021(3) 0.002(3)
C9 0.048(4) 0.067(5) 0.054(5) 0.000(4) -0.002(4) 0.011(4)
C10 0.070(5) 0.054(4) 0.034(4) -0.005(4) 0.013(3) 0.001(3)
C11 0.057(4) 0.060(5) 0.055(4) 0.004(4) 0.030(4) -0.011(4)
C12 0.058(4) 0.037(4) 0.036(3) 0.011(3) 0.016(3) -0.004(3)
C13 0.103(8) 0.056(6) 0.140(10) -0.022(6) 0.070(8) -0.036(6)
C14 0.085(7) 0.101(8) 0.103(8) -0.024(6) 0.059(7) -0.028(7)
C15 0.081(7) 0.108(8) 0.096(8) -0.002(6) 0.026(6) -0.012(6)

loop_
_atom_type_symbol
_atom_type_description
_atom_type_scat_dispersion_real
_atom_type_scat_dispersion_imag
_atom_type_scat_source
Ag Ag -0.897 1.101
;International Tables for Crystallography
(1992, Vol. C, Tables 4.2.6.8 and 6.1.1.1)
;
S S 0.125 0.123
;International Tables for Crystallography
(1992, Vol. C, Tables 4.2.6.8 and 6.1.1.1)
;
C C 0.003 0.002
;International Tables for Crystallography
(1992, Vol. C, Tables 4.2.6.8 and 6.1.1.1)
;
O O 0.011 0.006
;International Tables for Crystallography
(1992, Vol. C, Tables 4.2.6.8 and 6.1.1.1)
;
F F 0.017 0.010
;International Tables for Crystallography
(1992, Vol. C, Tables 4.2.6.8 and 6.1.1.1)
;
N N 0.006 0.003
;International Tables for Crystallography
(1992, Vol. C, Tables 4.2.6.8 and 6.1.1.1)
;
H H 0.000 0.000
;International Tables for Crystallography
(1992, Vol. C, Table 6.1.1.2)
;

loop_
_geom_angle_atom_site_label_1
_geom_angle_atom_site_label_2
_geom_angle_atom_site_label_3
_geom_angle_site_symmetry_1
_geom_angle_site_symmetry_3
_geom_angle
_geom_angle_publ_flag
S1 Ag1 S2 1_555 1_555 82.71(5) yes
S1 Ag1 S3 1_555 1_555 84.21(5) yes
S1 Ag1 S4 1_555 3_556 133.82(5) yes
S2 Ag1 S3 1_555 1_555 83.96(5) yes
S2 Ag1 S4 1_555 3_556 119.15(6) yes
S3 Ag1 S4 1_555 3_556 134.47(6) yes
S1 Ag2 S4 1_555 1_555 132.32(5) yes
S1 Ag2 S5 1_555 1_555 131.98(6) yes
S1 Ag2 S6 1_555 1_555 123.01(6) yes
S4 Ag2 S5 1_555 1_555 83.76(6) yes
S4 Ag2 S6 1_555 1_555 83.47(5) yes
S5 Ag2 S6 1_555 1_555 85.60(6) yes
Ag1 S1 Ag2 1_555 1_555 134.02(7) yes
Ag1 S1 C1 1_555 1_555 104.4(2) no
Ag1 S1 C6 1_555 1_555 97.7(2) no
Ag2 S1 C1 1_555 1_555 108.9(2) no
Ag2 S1 C6 1_555 1_555 104.3(2) no
C1 S1 C6 1_555 1_555 103.5(3) no
Ag1 S2 C2 1_555 1_555 97.6(2) no
Ag1 S2 C3 1_555 1_555 101.6(2) no
C2 S2 C3 1_555 1_555 102.4(3) no
Ag1 S3 C4 1_555 1_555 99.3(2) no
Ag1 S3 C5 1_555 1_555 103.1(2) no
C4 S3 C5 1_555 1_555 102.6(3) no
Ag1 S4 Ag2 3_556 1_555 139.36(7) yes
Ag1 S4 C7 3_556 1_555 106.7(2) no
Ag1 S4 C12 3_556 1_555 103.2(2) no
Ag2 S4 C7 1_555 1_555 97.8(2) no
Ag2 S4 C12 1_555 1_555 101.8(2) no
C7 S4 C12 1_555 1_555 103.6(3) no
Ag2 S5 C8 1_555 1_555 104.3(2) no
Ag2 S5 C9 1_555 1_555 96.6(3) no
C8 S5 C9 1_555 1_555 102.5(4) no
Ag2 S6 C10 1_555 1_555 101.7(3) no
Ag2 S6 C11 1_555 1_555 98.9(2) no
C10 S6 C11 1_555 1_555 103.3(3) no
O1 S7 O2 1_555 1_555 108.9(7) no
O1 S7 O3 1_555 1_555 115.3(8) no
O1 S7 C13 1_555 1_555 101.8(6) no
O2 S7 O3 1_555 1_555 117.0(7) no
O2 S7 C13 1_555 1_555 105.2(5) no
O3 S7 C13 1_555 1_555 107.0(6) no
O4 S8 O5 1_555 1_555 114.1(5) no
O4 S8 O6 1_555 1_555 115.9(4) no
O4 S8 C14 1_555 1_555 103.0(5) no
O5 S8 O6 1_555 1_555 114.9(4) no
O5 S8 C14 1_555 1_555 104.2(6) no
O6 S8 C14 1_555 1_555 102.5(4) no
O7 N1 O8 1_555 1_555 120.3(9) no
O7 N1 C15 1_555 1_555 122.8(8) no
O8 N1 C15 1_555 1_555 116.8(9) no
S1 C1 C2 1_555 1_555 113.5(4) no
S1 C1 H1 1_555 1_555 108.5 no
S1 C1 H2 1_555 1_555 108.5 no
C2 C1 H1 1_555 1_555 108.5 no
C2 C1 H2 1_555 1_555 108.5 no
H1 C1 H2 1_555 1_555 109.5 no
S2 C2 C1 1_555 1_555 117.2(4) no
S2 C2 H3 1_555 1_555 107.5 no
S2 C2 H4 1_555 1_555 107.5 no
C1 C2 H3 1_555 1_555 107.5 no
C1 C2 H4 1_555 1_555 107.5 no
H3 C2 H4 1_555 1_555 109.5 no
S2 C3 C4 1_555 1_555 115.6(5) no
S2 C3 H5 1_555 1_555 107.9 no
S2 C3 H6 1_555 1_555 107.9 no
C4 C3 H5 1_555 1_555 107.9 no
C4 C3 H6 1_555 1_555 107.9 no
H5 C3 H6 1_555 1_555 109.5 no
S3 C4 C3 1_555 1_555 118.1(4) no
S3 C4 H7 1_555 1_555 107.3 no
S3 C4 H8 1_555 1_555 107.3 no
C3 C4 H7 1_555 1_555 107.3 no
C3 C4 H8 1_555 1_555 107.3 no
H7 C4 H8 1_555 1_555 109.5 no
S3 C5 C6 1_555 1_555 115.3(5) no
S3 C5 H9 1_555 1_555 108.0 no
S3 C5 H10 1_555 1_555 108.0 no
C6 C5 H9 1_555 1_555 108.0 no
C6 C5 H10 1_555 1_555 108.0 no
H9 C5 H10 1_555 1_555 109.5 no
S1 C6 C5 1_555 1_555 116.6(4) no
S1 C6 H11 1_555 1_555 107.7 no
S1 C6 H12 1_555 1_555 107.7 no
C5 C6 H11 1_555 1_555 107.7 no
C5 C6 H12 1_555 1_555 107.7 no
H11 C6 H12 1_555 1_555 109.5 no
S4 C7 C8 1_555 1_555 116.8(5) no
S4 C7 H13 1_555 1_555 107.6 no
S4 C7 H14 1_555 1_555 107.6 no
C8 C7 H13 1_555 1_555 107.6 no
C8 C7 H14 1_555 1_555 107.6 no
H13 C7 H14 1_555 1_555 109.5 no
S5 C8 C7 1_555 1_555 115.5(5) no
S5 C8 H15 1_555 1_555 108.0 no
S5 C8 H16 1_555 1_555 108.0 no
C7 C8 H15 1_555 1_555 108.0 no
C7 C8 H16 1_555 1_555 108.0 no
H15 C8 H16 1_555 1_555 109.5 no
S5 C9 C10 1_555 1_555 118.5(5) no
S5 C9 H17 1_555 1_555 107.2 no
S5 C9 H18 1_555 1_555 107.2 no
C10 C9 H17 1_555 1_555 107.2 no
C10 C9 H18 1_555 1_555 107.2 no
H17 C9 H18 1_555 1_555 109.5 no
S6 C10 C9 1_555 1_555 115.6(5) no
S6 C10 H19 1_555 1_555 107.9 no
S6 C10 H20 1_555 1_555 107.9 no
C9 C10 H19 1_555 1_555 107.9 no
C9 C10 H20 1_555 1_555 107.9 no
H19 C10 H20 1_555 1_555 109.5 no
S6 C11 C12 1_555 1_555 118.3(5) no
S6 C11 H21 1_555 1_555 107.2 no
S6 C11 H22 1_555 1_555 107.2 no
C12 C11 H21 1_555 1_555 107.2 no
C12 C11 H22 1_555 1_555 107.2 no
H21 C11 H22 1_555 1_555 109.5 no
S4 C12 C11 1_555 1_555 114.2(5) no
S4 C12 H23 1_555 1_555 108.3 no
S4 C12 H24 1_555 1_555 108.3 no
C11 C12 H23 1_555 1_555 108.3 no
C11 C12 H24 1_555 1_555 108.3 no
H23 C12 H24 1_555 1_555 109.5 no
S7 C13 F1 1_555 1_555 117.8(8) no
S7 C13 F2 1_555 1_555 118.9(8) no
S7 C13 F3 1_555 1_555 104.9(9) no
F1 C13 F2 1_555 1_555 111.0(10) no
F1 C13 F3 1_555 1_555 100.2(9) no
F2 C13 F3 1_555 1_555 99.9(9) no
S8 C14 F4 1_555 1_555 112.1(8) no
S8 C14 F5 1_555 1_555 109.1(9) no
S8 C14 F6 1_555 1_555 112.9(7) no
F4 C14 F5 1_555 1_555 103.8(9) no
F4 C14 F6 1_555 1_555 110.0(10) no
F5 C14 F6 1_555 1_555 107.7(9) no
N1 C15 H25 1_555 1_555 109.5 no
N1 C15 H26 1_555 1_555 109.5 no
N1 C15 H27 1_555 1_555 109.5 no
H25 C15 H26 1_555 1_555 109.5 no
H25 C15 H27 1_555 1_555 109.5 no
H26 C15 H27 1_555 1_555 109.5 no

loop_
_geom_bond_atom_site_label_1
_geom_bond_atom_site_label_2
_geom_bond_site_symmetry_1
_geom_bond_site_symmetry_2
_geom_bond_distance
_geom_bond_publ_flag
Ag1 S1 . . 2.596(2) yes
Ag1 S2 . . 2.660(2) yes
Ag1 S3 . . 2.571(2) yes
Ag1 S4 . 3_556 2.460(2) yes
Ag2 S1 . . 2.443(2) yes
Ag2 S4 . . 2.645(2) yes
Ag2 S5 . . 2.560(2) yes
Ag2 S6 . . 2.577(2) yes
S1 C1 . . 1.824(6) no
S1 C6 . . 1.822(6) no
S2 C2 . . 1.821(7) no
S2 C3 . . 1.811(7) no
S3 C4 . . 1.814(7) no
S3 C5 . . 1.824(7) no
S4 C7 . . 1.834(7) no
S4 C12 . . 1.828(6) no
S5 C8 . . 1.814(7) no
S5 C9 . . 1.816(9) no
S6 C10 . . 1.801(8) no
S6 C11 . . 1.796(8) no
S7 O1 . . 1.381(8) no
S7 O2 . . 1.410(8) no
S7 O3 . . 1.359(8) no
S7 C13 . . 1.750(10) no
S8 O4 . . 1.417(7) no
S8 O5 . . 1.423(6) no
S8 O6 . . 1.415(6) no
S8 C14 . . 1.790(10) no
F1 C13 . . 1.250(10) no
F2 C13 . . 1.260(10) no
F3 C13 . . 1.440(10) no
F4 C14 . . 1.300(10) no
F5 C14 . . 1.340(10) no
F6 C14 . . 1.310(10) no
O7 N1 . . 1.188(9) no
O8 N1 . . 1.193(10) no
N1 C15 . . 1.430(10) no
C1 C2 . . 1.511(9) no
C1 H1 . . 0.950 no
C1 H2 . . 0.950 no
C2 H3 . . 0.950 no
C2 H4 . . 0.950 no
C3 C4 . . 1.520(9) no
C3 H5 . . 0.950 no
C3 H6 . . 0.950 no
C4 H7 . . 0.950 no
C4 H8 . . 0.950 no
C5 C6 . . 1.511(9) no
C5 H9 . . 0.950 no
C5 H10 . . 0.950 no
C6 H11 . . 0.950 no
C6 H12 . . 0.950 no
C7 C8 . . 1.516(9) no
C7 H13 . . 0.950 no
C7 H14 . . 0.950 no
C8 H15 . . 0.950 no
C8 H16 . . 0.950 no
C9 C10 . . 1.500(10) no
C9 H17 . . 0.950 no
C9 H18 . . 0.950 no
C10 H19 . . 0.950 no
C10 H20 . . 0.950 no
C11 C12 . . 1.500(10) no
C11 H21 . . 0.950 no
C11 H22 . . 0.950 no
C12 H23 . . 0.950 no
C12 H24 . . 0.950 no
C15 H25 . . 0.950 no
C15 H26 . . 0.950 no
C15 H27 . . 0.950 no
